data_7118306
loop_
_publ_author_name
'Kreider-Mueller, Ava'
'Quinlivan, Patrick J.'
'Rauch, Michael'
'Owen, Jonathan S.'
'Parkin, Gerard'

_publ_section_title
;
 Synthesis, structure and reactivity of [Tm(Bu(t))]ZnH, a monomeric
 terminal zinc hydride compound in a sulfur-rich coordination environment:
 access to a heterobimetallic compound.
;
_journal_issue 11
_journal_name_full 'Chemical communications (Cambridge, England)'
_journal_page_first 2358
_journal_page_last 2361
_journal_paper_doi 10.1039/c5cc08915h
_journal_volume 52
_journal_year 2016
_chemical_formula_sum 'C41 H51 B Mo N6 O3 S3 Zn'
_chemical_formula_weight 944.17
_space_group_crystal_system triclinic
_space_group_IT_number 2
_space_group_name_Hall '-P 1'
_space_group_name_H-M_alt 'P -1'
_symmetry_space_group_name_Hall '-P 1'
_symmetry_space_group_name_H-M 'P -1'
_atom_sites_solution_hydrogens mixed
_audit_creation_method SHELXL-2014/7
_audit_update_record
;
2015-10-20 deposited with the CCDC.
2015-11-30 downloaded from the CCDC.
;
_cell_angle_alpha 92.6350(10)
_cell_angle_beta 93.9040(10)
_cell_angle_gamma 114.8880(10)
_cell_formula_units_Z 2
_cell_length_a 10.2866(10)
_cell_length_b 12.0489(12)
_cell_length_c 19.2260(19)
_cell_measurement_reflns_used 9929
_cell_measurement_temperature 296(2)
_cell_measurement_theta_max 30.63
_cell_measurement_theta_min 2.46
_cell_volume 2149.3(4)
_computing_cell_refinement 'Bruker SAINT'
_computing_data_collection 'Bruker APEX2'
_computing_data_reduction 'Bruker SAINT'
_computing_molecular_graphics 'Bruker SHELXTL'
_computing_publication_material 'Bruker SHELXTL'
_computing_structure_refinement 'SHELXL-2014/7 (Sheldrick, 2014)'
_computing_structure_solution 'SHELXS-97 (Sheldrick, 2008)'
_diffrn_ambient_temperature 296(2)
_diffrn_measured_fraction_theta_full 0.999
_diffrn_measured_fraction_theta_max 0.988
_diffrn_measurement_device_type 'Bruker APEX-II CCD'
_diffrn_measurement_method '\f and \w scans'
_diffrn_radiation_type MoK\a
_diffrn_radiation_wavelength 0.71073
_diffrn_reflns_av_R_equivalents 0.0504
_diffrn_reflns_av_unetI/netI 0.0639
_diffrn_reflns_laue_measured_fraction_full 0.999
_diffrn_reflns_laue_measured_fraction_max 0.988
_diffrn_reflns_limit_h_max 14
_diffrn_reflns_limit_h_min -14
_diffrn_reflns_limit_k_max 17
_diffrn_reflns_limit_k_min -17
_diffrn_reflns_limit_l_max 27
_diffrn_reflns_limit_l_min -27
_diffrn_reflns_number 35130
_diffrn_reflns_point_group_measured_fraction_full 0.999
_diffrn_reflns_point_group_measured_fraction_max 0.988
_diffrn_reflns_theta_full 25.242
_diffrn_reflns_theta_max 30.722
_diffrn_reflns_theta_min 1.870
_exptl_absorpt_coefficient_mu 1.040
_exptl_absorpt_correction_T_max 0.7461
_exptl_absorpt_correction_T_min 0.6237
_exptl_absorpt_correction_type empirical
_exptl_absorpt_process_details sadabs
_exptl_crystal_colour colorless
_exptl_crystal_density_diffrn 1.459
_exptl_crystal_description plate
_exptl_crystal_F_000 976
_exptl_crystal_size_max 0.420
_exptl_crystal_size_mid 0.140
_exptl_crystal_size_min 0.080
_refine_diff_density_max 0.750
_refine_diff_density_min -0.433
_refine_diff_density_rms 0.098
_refine_ls_extinction_method none
_refine_ls_goodness_of_fit_ref 1.033
_refine_ls_hydrogen_treatment mixed
_refine_ls_matrix_type full
_refine_ls_number_parameters 518
_refine_ls_number_reflns 13225
_refine_ls_number_restraints 0
_refine_ls_restrained_S_all 1.033
_refine_ls_R_factor_all 0.0607
_refine_ls_R_factor_gt 0.0398
_refine_ls_shift/su_max 0.002
_refine_ls_shift/su_mean 0.000
_refine_ls_structure_factor_coef Fsqd
_refine_ls_weighting_details 'w=1/[\s^2^(Fo^2^)+(0.0388P)^2^+0.0180P] where P=(Fo^2^+2Fc^2^)/3'
_refine_ls_weighting_scheme calc
_refine_ls_wR_factor_gt 0.0871
_refine_ls_wR_factor_ref 0.0965
_reflns_Friedel_coverage 0.000
_reflns_number_gt 9926
_reflns_number_total 13225
_reflns_threshold_expression 'I > 2\s(I)'
_cod_data_source_file c5cc08915h2.cif
_cod_data_source_block tmznmocps10pq
_cod_depositor_comments 'Adding full bibliography for 7118303--7118307.cif.'
_cod_database_code 7118306
_shelx_shelxl_version_number 2014/7
_shelx_space_group_comment
; 
The symmetry employed for this shelxl refinement is uniquely defined 
by the following loop, which should always be used as a source of 
symmetry information in preference to the above space-group names. 
They are only intended as comments. 
;
_shelx_estimated_absorpt_t_min 0.669
_shelx_estimated_absorpt_t_max 0.921

loop_
_space_group_symop_operation_xyz
'x, y, z'
'-x, -y, -z'

loop_
_atom_site_label
_atom_site_type_symbol
_atom_site_fract_x
_atom_site_fract_y
_atom_site_fract_z
_atom_site_U_iso_or_equiv
_atom_site_adp_type
_atom_site_occupancy
_atom_site_site_symmetry_order
_atom_site_calc_flag
_atom_site_refinement_flags_posn
_atom_site_refinement_flags_adp
Zn Zn 0.90194(3) 0.38575(2) 0.24614(2) 0.01666(6) Uani 1 1 d . .
Mo Mo 0.61014(2) 0.26001(2) 0.25361(2) 0.01714(5) Uani 1 1 d . .
B B 1.2897(3) 0.5611(2) 0.24779(13) 0.0178(5) Uani 1 1 d . .
H H 1.406(3) 0.620(2) 0.2483(13) 0.021(6) Uiso 1 1 d . .
O1 O 0.75855(17) 0.09398(15) 0.20752(9) 0.0244(4) Uani 1 1 d . .
O2 O 0.38949(18) 0.09931(16) 0.13004(10) 0.0311(4) Uani 1 1 d . .
O3 O 0.68754(17) 0.46034(16) 0.14718(9) 0.0261(4) Uani 1 1 d . .
S1 S 0.98153(6) 0.44006(5) 0.13522(3) 0.01848(11) Uani 1 1 d . .
S2 S 0.99909(6) 0.57168(5) 0.32151(3) 0.01927(11) Uani 1 1 d . .
S3 S 1.03980(6) 0.28260(5) 0.29035(3) 0.01902(11) Uani 1 1 d . .
N11 N 1.24732(19) 0.46224(17) 0.18596(10) 0.0178(4) Uani 1 1 d . .
N12 N 1.1528(2) 0.32811(17) 0.09506(10) 0.0198(4) Uani 1 1 d . .
N21 N 1.21909(19) 0.65162(16) 0.23721(9) 0.0168(4) Uani 1 1 d . .
N22 N 1.10515(19) 0.76979(17) 0.24118(10) 0.0187(4) Uani 1 1 d . .
N31 N 1.27117(19) 0.50630(17) 0.31992(10) 0.0183(4) Uani 1 1 d . .
N32 N 1.2126(2) 0.39915(17) 0.41140(10) 0.0190(4) Uani 1 1 d . .
C11 C 1.1306(2) 0.4089(2) 0.13893(11) 0.0171(4) Uani 1 1 d . .
C12 C 1.3425(2) 0.4128(2) 0.17091(12) 0.0223(5) Uani 1 1 d . .
H12A H 1.4317 0.4331 0.1954 0.027 Uiso 1 1 calc R U
C13 C 1.2856(2) 0.3316(2) 0.11556(13) 0.0238(5) Uani 1 1 d . .
H13A H 1.3278 0.2856 0.0945 0.029 Uiso 1 1 calc R U
C14 C 1.0536(3) 0.2477(2) 0.03389(12) 0.0243(5) Uani 1 1 d . .
C15 C 0.9123(3) 0.1605(2) 0.05934(14) 0.0295(6) Uani 1 1 d . .
H15A H 0.9312 0.1135 0.0944 0.044 Uiso 1 1 calc R U
H15B H 0.8512 0.1060 0.0207 0.044 Uiso 1 1 calc R U
H15C H 0.8653 0.2068 0.0790 0.044 Uiso 1 1 calc R U
C16 C 1.1234(3) 0.1714(3) 0.00106(14) 0.0342(6) Uani 1 1 d . .
H16A H 1.1383 0.1208 0.0350 0.051 Uiso 1 1 calc R U
H16B H 1.2143 0.2250 -0.0140 0.051 Uiso 1 1 calc R U
H16C H 1.0616 0.1203 -0.0384 0.051 Uiso 1 1 calc R U
C17 C 1.0324(3) 0.3292(3) -0.02014(13) 0.0326(6) Uani 1 1 d . .
H17A H 0.9931 0.3807 0.0009 0.049 Uiso 1 1 calc R U
H17B H 0.9672 0.2786 -0.0589 0.049 Uiso 1 1 calc R U
H17C H 1.1234 0.3794 -0.0364 0.049 Uiso 1 1 calc R U
C21 C 1.1116(2) 0.66751(19) 0.26600(11) 0.0160(4) Uani 1 1 d . .
C22 C 1.2783(2) 0.7429(2) 0.19243(12) 0.0198(4) Uani 1 1 d . .
H22A H 1.3528 0.7520 0.1651 0.024 Uiso 1 1 calc R U
C23 C 1.2099(2) 0.8160(2) 0.19509(12) 0.0212(5) Uani 1 1 d . .
H23A H 1.2291 0.8851 0.1705 0.025 Uiso 1 1 calc R U
C24 C 1.0089(3) 0.8287(2) 0.26180(13) 0.0229(5) Uani 1 1 d . .
C25 C 0.8526(3) 0.7399(2) 0.24094(15) 0.0334(6) Uani 1 1 d . .
H25A H 0.8283 0.6682 0.2663 0.050 Uiso 1 1 calc R U
H25B H 0.8395 0.7165 0.1916 0.050 Uiso 1 1 calc R U
H25C H 0.7912 0.7790 0.2517 0.050 Uiso 1 1 calc R U
C26 C 1.0436(3) 0.9440(2) 0.22262(15) 0.0340(6) Uani 1 1 d . .
H26A H 1.0262 0.9217 0.1732 0.051 Uiso 1 1 calc R U
H26B H 1.1429 0.9998 0.2341 0.051 Uiso 1 1 calc R U
H26C H 0.9836 0.9829 0.2360 0.051 Uiso 1 1 calc R U
C27 C 1.0393(3) 0.8661(2) 0.33995(13) 0.0271(5) Uani 1 1 d . .
H27A H 1.0260 0.7955 0.3649 0.041 Uiso 1 1 calc R U
H27B H 0.9744 0.8993 0.3542 0.041 Uiso 1 1 calc R U
H27C H 1.1367 0.9270 0.3500 0.041 Uiso 1 1 calc R U
C31 C 1.1768(2) 0.3995(2) 0.34179(11) 0.0173(4) Uani 1 1 d . .
C32 C 1.3658(2) 0.5731(2) 0.37695(12) 0.0216(5) Uani 1 1 d . .
H32A H 1.4418 0.6501 0.3764 0.026 Uiso 1 1 calc R U
C33 C 1.3302(2) 0.5090(2) 0.43284(12) 0.0229(5) Uani 1 1 d . .
H33A H 1.3760 0.5336 0.4779 0.027 Uiso 1 1 calc R U
C34 C 1.1364(2) 0.3018(2) 0.45922(12) 0.0201(4) Uani 1 1 d . .
C35 C 1.1300(3) 0.1789(2) 0.43113(13) 0.0259(5) Uani 1 1 d . .
H35A H 1.0733 0.1536 0.3867 0.039 Uiso 1 1 calc R U
H35B H 1.0869 0.1183 0.4634 0.039 Uiso 1 1 calc R U
H35C H 1.2257 0.1874 0.4256 0.039 Uiso 1 1 calc R U
C36 C 0.9866(3) 0.2958(3) 0.46534(14) 0.0306(6) Uani 1 1 d . .
H36A H 0.9335 0.2749 0.4200 0.046 Uiso 1 1 calc R U
H36B H 0.9950 0.3743 0.4837 0.046 Uiso 1 1 calc R U
H36C H 0.9369 0.2346 0.4962 0.046 Uiso 1 1 calc R U
C37 C 1.2211(3) 0.3363(2) 0.53127(13) 0.0290(5) Uani 1 1 d . .
H37A H 1.3176 0.3459 0.5270 0.044 Uiso 1 1 calc R U
H37B H 1.1755 0.2726 0.5615 0.044 Uiso 1 1 calc R U
H37C H 1.2234 0.4121 0.5506 0.044 Uiso 1 1 calc R U
C41 C 0.4591(3) 0.1752(2) 0.34120(13) 0.0266(5) Uani 1 1 d . .
H41A H 0.3825 0.0916 0.3389 0.032 Uiso 1 1 calc R U
C42 C 0.4417(3) 0.2812(2) 0.32247(13) 0.0284(5) Uani 1 1 d . .
H42A H 0.3510 0.2831 0.3050 0.034 Uiso 1 1 calc R U
C43 C 0.5725(3) 0.3837(2) 0.34109(13) 0.0279(5) Uani 1 1 d . .
H43A H 0.5890 0.4695 0.3381 0.033 Uiso 1 1 calc R U
C44 C 0.6723(3) 0.3432(2) 0.37184(12) 0.0250(5) Uani 1 1 d . .
H44A H 0.7696 0.3958 0.3935 0.030 Uiso 1 1 calc R U
C45 C 0.6016(3) 0.2140(2) 0.37174(12) 0.0243(5) Uani 1 1 d . .
H45A H 0.6413 0.1615 0.3935 0.029 Uiso 1 1 calc R U
C51 C 0.7095(2) 0.1609(2) 0.22397(12) 0.0197(4) Uani 1 1 d . .
C61 C 0.4728(2) 0.1602(2) 0.17536(13) 0.0227(5) Uani 1 1 d . .
C71 C 0.6663(2) 0.3855(2) 0.18619(12) 0.0207(5) Uani 1 1 d . .
C101 C 0.5592(3) 0.9153(2) 0.32301(14) 0.0316(6) Uani 1 1 d . .
H10B H 0.5445 0.9160 0.2748 0.038 Uiso 1 1 calc R U
C102 C 0.4443(3) 0.8786(2) 0.36262(15) 0.0340(6) Uani 1 1 d . .
H10A H 0.3519 0.8552 0.3411 0.041 Uiso 1 1 calc R U
C103 C 0.4652(3) 0.8762(2) 0.43419(16) 0.0362(6) Uani 1 1 d . .
H10D H 0.3872 0.8516 0.4609 0.043 Uiso 1 1 calc R U
C104 C 0.6029(3) 0.9108(3) 0.46581(15) 0.0385(7) Uani 1 1 d . .
H10F H 0.6177 0.9086 0.5139 0.046 Uiso 1 1 calc R U
C105 C 0.7179(3) 0.9485(3) 0.42631(15) 0.0364(6) Uani 1 1 d . .
H10C H 0.8105 0.9722 0.4477 0.044 Uiso 1 1 calc R U
C106 C 0.6966(3) 0.9512(2) 0.35508(15) 0.0340(6) Uani 1 1 d . .
H10E H 0.7748 0.9773 0.3285 0.041 Uiso 1 1 calc R U
C201 C 1.3765(3) 0.7083(3) 0.00954(14) 0.0374(7) Uani 1 1 d . .
H20F H 1.2997 0.6728 -0.0249 0.045 Uiso 1 1 calc R U
C202 C 1.4325(3) 0.6361(3) 0.04209(15) 0.0372(7) Uani 1 1 d . .
H20D H 1.3928 0.5519 0.0303 0.045 Uiso 1 1 calc R U
C203 C 1.5486(3) 0.6904(3) 0.09262(15) 0.0324(6) Uani 1 1 d . .
H20C H 1.5876 0.6426 0.1146 0.039 Uiso 1 1 calc R U
C204 C 1.6061(3) 0.8148(2) 0.11034(13) 0.0285(5) Uani 1 1 d . .
H20B H 1.6837 0.8507 0.1444 0.034 Uiso 1 1 calc R U
C205 C 1.5494(3) 0.8863(2) 0.07795(13) 0.0285(5) Uani 1 1 d . .
H20A H 1.5889 0.9704 0.0898 0.034 Uiso 1 1 calc R U
C206 C 1.4341(3) 0.8330(3) 0.02798(14) 0.0358(6) Uani 1 1 d . .
H20E H 1.3948 0.8810 0.0065 0.043 Uiso 1 1 calc R U

loop_
_atom_site_aniso_label
_atom_site_aniso_U_11
_atom_site_aniso_U_22
_atom_site_aniso_U_33
_atom_site_aniso_U_23
_atom_site_aniso_U_13
_atom_site_aniso_U_12
Zn 0.01421(12) 0.01665(13) 0.01943(13) 0.00234(10) 0.00267(9) 0.00663(10)
Mo 0.01370(9) 0.01708(10) 0.02120(10) 0.00283(7) 0.00384(7) 0.00663(7)
B 0.0151(11) 0.0185(12) 0.0208(12) 0.0032(10) 0.0009(9) 0.0080(10)
O1 0.0227(8) 0.0218(8) 0.0298(9) -0.0013(7) 0.0047(7) 0.0104(7)
O2 0.0275(9) 0.0268(9) 0.0341(10) -0.0014(8) -0.0056(8) 0.0084(8)
O3 0.0233(8) 0.0269(9) 0.0313(9) 0.0094(8) 0.0062(7) 0.0126(7)
S1 0.0172(3) 0.0230(3) 0.0183(3) 0.0028(2) 0.0024(2) 0.0112(2)
S2 0.0196(3) 0.0162(3) 0.0215(3) 0.0021(2) 0.0069(2) 0.0064(2)
S3 0.0181(3) 0.0168(3) 0.0211(3) 0.0011(2) -0.0022(2) 0.0071(2)
N11 0.0160(9) 0.0203(9) 0.0197(9) 0.0042(7) 0.0043(7) 0.0097(7)
N12 0.0210(9) 0.0217(10) 0.0194(9) 0.0028(8) 0.0056(7) 0.0109(8)
N21 0.0161(9) 0.0166(9) 0.0180(9) 0.0013(7) 0.0031(7) 0.0069(7)
N22 0.0192(9) 0.0179(9) 0.0204(10) 0.0017(7) 0.0032(7) 0.0090(8)
N31 0.0162(9) 0.0177(9) 0.0215(10) 0.0003(7) -0.0013(7) 0.0084(7)
N32 0.0191(9) 0.0175(9) 0.0195(9) 0.0010(7) 0.0011(7) 0.0069(7)
C11 0.0184(10) 0.0179(11) 0.0182(11) 0.0058(8) 0.0064(8) 0.0096(9)
C12 0.0196(11) 0.0276(12) 0.0258(12) 0.0063(10) 0.0038(9) 0.0154(10)
C13 0.0252(12) 0.0262(12) 0.0284(13) 0.0049(10) 0.0085(10) 0.0178(10)
C14 0.0264(12) 0.0234(12) 0.0207(12) -0.0003(9) 0.0053(9) 0.0082(10)
C15 0.0272(13) 0.0236(13) 0.0323(14) -0.0020(10) 0.0065(11) 0.0056(10)
C16 0.0341(14) 0.0336(15) 0.0324(14) -0.0087(12) 0.0096(11) 0.0123(12)
C17 0.0393(15) 0.0336(15) 0.0216(13) 0.0011(11) 0.0001(11) 0.0127(12)
C21 0.0143(10) 0.0139(10) 0.0185(10) 0.0002(8) 0.0005(8) 0.0049(8)
C22 0.0181(10) 0.0190(11) 0.0210(11) 0.0031(9) 0.0057(8) 0.0060(9)
C23 0.0228(11) 0.0196(11) 0.0203(11) 0.0045(9) 0.0043(9) 0.0073(9)
C24 0.0241(12) 0.0194(11) 0.0282(13) 0.0006(9) 0.0043(9) 0.0121(9)
C25 0.0267(13) 0.0308(14) 0.0465(17) -0.0010(12) -0.0022(12) 0.0172(11)
C26 0.0435(16) 0.0288(14) 0.0400(16) 0.0096(12) 0.0088(13) 0.0240(13)
C27 0.0279(13) 0.0231(12) 0.0320(14) 0.0003(10) 0.0077(10) 0.0120(10)
C31 0.0158(10) 0.0182(11) 0.0196(11) 0.0013(8) 0.0008(8) 0.0092(8)
C32 0.0208(11) 0.0183(11) 0.0234(12) -0.0003(9) -0.0020(9) 0.0068(9)
C33 0.0222(11) 0.0230(12) 0.0201(11) -0.0023(9) -0.0034(9) 0.0075(10)
C34 0.0214(11) 0.0221(11) 0.0179(11) 0.0058(9) 0.0034(9) 0.0096(9)
C35 0.0303(13) 0.0227(12) 0.0261(13) 0.0072(10) 0.0020(10) 0.0122(10)
C36 0.0262(13) 0.0412(16) 0.0287(14) 0.0077(11) 0.0088(10) 0.0170(12)
C37 0.0350(14) 0.0302(14) 0.0203(12) 0.0066(10) 0.0036(10) 0.0116(11)
C41 0.0213(12) 0.0304(13) 0.0273(13) 0.0080(10) 0.0119(10) 0.0083(10)
C42 0.0253(12) 0.0395(15) 0.0296(13) 0.0083(11) 0.0136(10) 0.0207(11)
C43 0.0380(14) 0.0255(13) 0.0280(13) 0.0044(10) 0.0119(11) 0.0195(11)
C44 0.0267(12) 0.0285(13) 0.0198(11) -0.0011(10) 0.0042(9) 0.0118(10)
C45 0.0283(12) 0.0270(13) 0.0220(12) 0.0046(10) 0.0062(10) 0.0152(10)
C51 0.0155(10) 0.0209(11) 0.0194(11) 0.0023(9) 0.0020(8) 0.0045(9)
C61 0.0198(11) 0.0209(12) 0.0292(13) 0.0062(10) 0.0057(9) 0.0095(9)
C71 0.0145(10) 0.0211(11) 0.0261(12) -0.0001(9) 0.0024(9) 0.0072(9)
C101 0.0416(15) 0.0225(13) 0.0296(14) 0.0017(11) -0.0004(12) 0.0132(12)
C102 0.0355(15) 0.0211(13) 0.0428(16) -0.0007(11) -0.0014(12) 0.0106(11)
C103 0.0405(16) 0.0261(14) 0.0425(17) 0.0006(12) 0.0135(13) 0.0135(12)
C104 0.0563(19) 0.0396(16) 0.0278(14) 0.0021(12) 0.0019(13) 0.0288(15)
C105 0.0393(16) 0.0416(17) 0.0374(16) 0.0068(13) -0.0011(12) 0.0265(14)
C106 0.0369(15) 0.0315(14) 0.0423(16) 0.0109(12) 0.0093(12) 0.0215(12)
C201 0.0344(15) 0.0412(17) 0.0271(14) -0.0005(12) -0.0007(11) 0.0078(13)
C202 0.0360(15) 0.0259(14) 0.0445(17) -0.0019(12) 0.0123(13) 0.0073(12)
C203 0.0279(13) 0.0365(15) 0.0390(15) 0.0098(12) 0.0104(11) 0.0179(12)
C204 0.0204(11) 0.0355(14) 0.0274(13) 0.0023(11) 0.0052(10) 0.0095(11)
C205 0.0285(13) 0.0255(13) 0.0282(13) 0.0048(10) 0.0072(10) 0.0073(10)
C206 0.0371(15) 0.0402(16) 0.0280(14) 0.0124(12) 0.0028(11) 0.0134(13)

loop_
_atom_type_symbol
_atom_type_description
_atom_type_scat_dispersion_real
_atom_type_scat_dispersion_imag
_atom_type_scat_source
C C 0.0033 0.0016 'International Tables Vol C Tables 4.2.6.8 and 6.1.1.4'
H H 0.0000 0.0000 'International Tables Vol C Tables 4.2.6.8 and 6.1.1.4'
B B 0.0013 0.0007 'International Tables Vol C Tables 4.2.6.8 and 6.1.1.4'
N N 0.0061 0.0033 'International Tables Vol C Tables 4.2.6.8 and 6.1.1.4'
O O 0.0106 0.0060 'International Tables Vol C Tables 4.2.6.8 and 6.1.1.4'
S S 0.1246 0.1234 'International Tables Vol C Tables 4.2.6.8 and 6.1.1.4'
Zn Zn 0.2839 1.4301 'International Tables Vol C Tables 4.2.6.8 and 6.1.1.4'
Mo Mo -1.6832 0.6857 'International Tables Vol C Tables 4.2.6.8 and 6.1.1.4'

loop_
_geom_angle_atom_site_label_1
_geom_angle_atom_site_label_2
_geom_angle_atom_site_label_3
_geom_angle
S1 Zn S3 104.58(2)
S1 Zn S2 106.59(2)
S3 Zn S2 101.63(2)
S1 Zn C51 104.43(5)
S3 Zn C51 80.53(5)
S2 Zn C51 147.16(5)
S1 Zn C71 81.72(5)
S3 Zn C71 151.85(5)
S2 Zn C71 102.71(5)
C51 Zn C71 71.35(7)
S1 Zn Mo 117.555(17)
S3 Zn Mo 114.177(18)
S2 Zn Mo 110.844(16)
C51 Zn Mo 42.90(5)
C71 Zn Mo 42.79(5)
C61 Mo C51 81.11(9)
C61 Mo C71 82.89(9)
C51 Mo C71 101.34(9)
C61 Mo C41 95.99(9)
C51 Mo C41 112.86(9)
C71 Mo C41 145.24(9)
C61 Mo C42 96.71(10)
C51 Mo C42 148.07(9)
C71 Mo C42 110.03(9)
C41 Mo C42 35.35(9)
C61 Mo C43 126.95(9)
C51 Mo C43 149.39(9)
C71 Mo C43 94.89(9)
C41 Mo C43 58.17(9)
C42 Mo C43 34.70(9)
C61 Mo C45 125.85(9)
C51 Mo C45 97.20(9)
C71 Mo C45 148.06(9)
C41 Mo C45 34.94(8)
C42 Mo C45 58.26(9)
C43 Mo C45 57.96(9)
C61 Mo C44 152.91(9)
C51 Mo C44 114.52(9)
C71 Mo C44 113.33(9)
C41 Mo C44 58.08(9)
C42 Mo C44 58.02(9)
C43 Mo C44 34.89(8)
C45 Mo C44 34.74(8)
C61 Mo Zn 124.36(7)
C51 Mo Zn 64.09(6)
C71 Mo Zn 64.76(6)
C41 Mo Zn 136.31(6)
C42 Mo Zn 135.60(7)
C43 Mo Zn 101.01(7)
C45 Mo Zn 101.55(6)
C44 Mo Zn 82.72(6)
N11 B N31 112.81(18)
N11 B N21 112.55(18)
N31 B N21 114.14(18)
C11 S1 Zn 100.55(7)
C21 S2 Zn 98.53(7)
C31 S3 Zn 101.38(8)
C11 N11 C12 107.60(18)
C11 N11 B 133.52(18)
C12 N11 B 118.88(18)
C11 N12 C13 108.20(19)
C11 N12 C14 127.57(19)
C13 N12 C14 124.23(19)
C21 N21 C22 108.25(18)
C21 N21 B 133.73(18)
C22 N21 B 117.90(18)
C21 N22 C23 108.04(18)
C21 N22 C24 127.35(18)
C23 N22 C24 124.54(19)
C31 N31 C32 107.73(18)
C31 N31 B 133.18(19)
C32 N31 B 119.09(18)
C31 N32 C33 108.08(19)
C31 N32 C34 127.48(18)
C33 N32 C34 124.37(19)
N11 C11 N12 107.91(18)
N11 C11 S1 125.55(17)
N12 C11 S1 126.53(17)
C13 C12 N11 108.8(2)
C12 C13 N12 107.5(2)
N12 C14 C15 109.51(19)
N12 C14 C16 108.7(2)
C15 C14 C16 108.2(2)
N12 C14 C17 108.89(19)
C15 C14 C17 112.4(2)
C16 C14 C17 109.0(2)
N21 C21 N22 107.79(18)
N21 C21 S2 125.51(17)
N22 C21 S2 126.67(16)
C23 C22 N21 108.4(2)
C22 C23 N22 107.5(2)
N22 C24 C27 108.76(19)
N22 C24 C25 109.33(19)
C27 C24 C25 112.5(2)
N22 C24 C26 108.89(19)
C27 C24 C26 108.7(2)
C25 C24 C26 108.6(2)
N31 C31 N32 107.84(18)
N31 C31 S3 126.06(17)
N32 C31 S3 126.06(17)
C33 C32 N31 108.9(2)
C32 C33 N32 107.4(2)
N32 C34 C36 108.50(19)
N32 C34 C37 109.00(18)
C36 C34 C37 109.4(2)
N32 C34 C35 109.88(18)
C36 C34 C35 111.9(2)
C37 C34 C35 108.11(19)
C45 C41 C42 107.8(2)
C45 C41 Mo 73.37(13)
C42 C41 Mo 72.33(13)
C43 C42 C41 108.0(2)
C43 C42 Mo 73.23(14)
C41 C42 Mo 72.31(13)
C42 C43 C44 108.5(2)
C42 C43 Mo 72.07(14)
C44 C43 Mo 73.28(13)
C45 C44 C43 107.6(2)
C45 C44 Mo 72.15(14)
C43 C44 Mo 71.83(14)
C41 C45 C44 108.2(2)
C41 C45 Mo 71.69(14)
C44 C45 Mo 73.10(14)
O1 C51 Mo 174.46(19)
O1 C51 Zn 112.34(16)
Mo C51 Zn 73.00(7)
O2 C61 Mo 178.5(2)
O3 C71 Mo 173.67(19)
O3 C71 Zn 113.21(16)
Mo C71 Zn 72.45(7)
C102 C101 C106 119.7(3)
C101 C102 C103 120.4(3)
C102 C103 C104 119.5(3)
C105 C104 C103 120.1(3)
C104 C105 C106 120.2(3)
C105 C106 C101 120.1(3)
C202 C201 C206 120.2(3)
C201 C202 C203 119.3(3)
C204 C203 C202 120.1(3)
C203 C204 C205 120.3(2)
C206 C205 C204 119.8(3)
C205 C206 C201 120.2(3)

loop_
_geom_bond_atom_site_label_1
_geom_bond_atom_site_label_2
_geom_bond_distance
Zn S1 2.3584(6)
Zn S3 2.3863(6)
Zn S2 2.3952(6)
Zn C51 2.589(2)
Zn C71 2.611(2)
Zn Mo 2.7526(4)
Mo C61 1.955(2)
Mo C51 1.959(2)
Mo C71 1.961(2)
Mo C41 2.339(2)
Mo C42 2.340(2)
Mo C43 2.355(2)
Mo C45 2.361(2)
Mo C44 2.374(2)
B N11 1.544(3)
B N31 1.552(3)
B N21 1.557(3)
O1 C51 1.160(3)
O2 C61 1.158(3)
O3 C71 1.158(3)
S1 C11 1.723(2)
S2 C21 1.723(2)
S3 C31 1.720(2)
N11 C11 1.350(3)
N11 C12 1.382(3)
N12 C11 1.359(3)
N12 C13 1.379(3)
N12 C14 1.504(3)
N21 C21 1.348(3)
N21 C22 1.384(3)
N22 C21 1.367(3)
N22 C23 1.388(3)
N22 C24 1.503(3)
N31 C31 1.353(3)
N31 C32 1.383(3)
N32 C31 1.364(3)
N32 C33 1.386(3)
N32 C34 1.503(3)
C12 C13 1.331(3)
C14 C15 1.522(3)
C14 C16 1.525(3)
C14 C17 1.527(4)
C22 C23 1.339(3)
C24 C27 1.521(3)
C24 C25 1.522(3)
C24 C26 1.530(3)
C32 C33 1.333(3)
C34 C36 1.525(3)
C34 C37 1.526(3)
C34 C35 1.526(3)
C41 C45 1.412(3)
C41 C42 1.421(4)
C42 C43 1.400(4)
C43 C44 1.418(3)
C44 C45 1.414(3)
C101 C102 1.373(4)
C101 C106 1.381(4)
C102 C103 1.382(4)
C103 C104 1.383(4)
C104 C105 1.372(4)
C105 C106 1.376(4)
C201 C202 1.379(4)
C201 C206 1.381(4)
C202 C203 1.387(4)
C203 C204 1.375(4)
C204 C205 1.377(4)
C205 C206 1.374(4)

loop_
_geom_torsion_atom_site_label_1
_geom_torsion_atom_site_label_2
_geom_torsion_atom_site_label_3
_geom_torsion_atom_site_label_4
_geom_torsion
N31 B N11 C11 102.9(3)
N21 B N11 C11 -28.1(3)
N31 B N11 C12 -77.8(2)
N21 B N11 C12 151.24(19)
N11 B N21 C21 106.9(3)
N31 B N21 C21 -23.3(3)
N11 B N21 C22 -77.6(2)
N31 B N21 C22 152.16(19)
N11 B N31 C31 -33.2(3)
N21 B N31 C31 96.9(3)
N11 B N31 C32 146.42(19)
N21 B N31 C32 -83.5(2)
C12 N11 C11 N12 -0.3(2)
B N11 C11 N12 179.0(2)
C12 N11 C11 S1 -179.60(17)
B N11 C11 S1 -0.2(3)
C13 N12 C11 N11 0.1(2)
C14 N12 C11 N11 -179.5(2)
C13 N12 C11 S1 179.40(17)
C14 N12 C11 S1 -0.2(3)
Zn S1 C11 N11 -60.43(19)
Zn S1 C11 N12 120.40(18)
C11 N11 C12 C13 0.4(3)
B N11 C12 C13 -179.1(2)
N11 C12 C13 N12 -0.3(3)
C11 N12 C13 C12 0.1(3)
C14 N12 C13 C12 179.7(2)
C11 N12 C14 C15 -61.1(3)
C13 N12 C14 C15 119.3(2)
C11 N12 C14 C16 -179.2(2)
C13 N12 C14 C16 1.3(3)
C11 N12 C14 C17 62.2(3)
C13 N12 C14 C17 -117.3(2)
C22 N21 C21 N22 -1.6(2)
B N21 C21 N22 174.2(2)
C22 N21 C21 S2 176.19(16)
B N21 C21 S2 -8.0(3)
C23 N22 C21 N21 1.1(2)
C24 N22 C21 N21 -175.8(2)
C23 N22 C21 S2 -176.66(17)
C24 N22 C21 S2 6.4(3)
Zn S2 C21 N21 -58.26(19)
Zn S2 C21 N22 119.10(18)
C21 N21 C22 C23 1.5(2)
B N21 C22 C23 -175.06(19)
N21 C22 C23 N22 -0.8(3)
C21 N22 C23 C22 -0.1(3)
C24 N22 C23 C22 176.9(2)
C21 N22 C24 C27 59.4(3)
C23 N22 C24 C27 -117.0(2)
C21 N22 C24 C25 -63.8(3)
C23 N22 C24 C25 119.8(2)
C21 N22 C24 C26 177.7(2)
C23 N22 C24 C26 1.3(3)
C32 N31 C31 N32 -0.4(2)
B N31 C31 N32 179.3(2)
C32 N31 C31 S3 -178.41(16)
B N31 C31 S3 1.2(3)
C33 N32 C31 N31 0.9(2)
C34 N32 C31 N31 177.98(19)
C33 N32 C31 S3 178.87(17)
C34 N32 C31 S3 -4.0(3)
Zn S3 C31 N31 -59.31(19)
Zn S3 C31 N32 123.05(18)
C31 N31 C32 C33 -0.2(3)
B N31 C32 C33 -179.9(2)
N31 C32 C33 N32 0.8(3)
C31 N32 C33 C32 -1.0(3)
C34 N32 C33 C32 -178.2(2)
C31 N32 C34 C36 -65.0(3)
C33 N32 C34 C36 111.6(2)
C31 N32 C34 C37 175.9(2)
C33 N32 C34 C37 -7.4(3)
C31 N32 C34 C35 57.6(3)
C33 N32 C34 C35 -125.7(2)
C45 C41 C42 C43 0.3(3)
Mo C41 C42 C43 -65.04(17)
C45 C41 C42 Mo 65.32(17)
C41 C42 C43 C44 -0.3(3)
Mo C42 C43 C44 -64.74(17)
C41 C42 C43 Mo 64.44(17)
C42 C43 C44 C45 0.2(3)
Mo C43 C44 C45 -63.74(16)
C42 C43 C44 Mo 63.95(17)
C42 C41 C45 C44 -0.1(3)
Mo C41 C45 C44 64.49(17)
C42 C41 C45 Mo -64.63(17)
C43 C44 C45 C41 0.0(3)
Mo C44 C45 C41 -63.56(16)
C43 C44 C45 Mo 63.52(16)
C106 C101 C102 C103 -0.6(4)
C101 C102 C103 C104 -0.2(4)
C102 C103 C104 C105 0.7(4)
C103 C104 C105 C106 -0.4(4)
C104 C105 C106 C101 -0.4(4)
C102 C101 C106 C105 1.0(4)
C206 C201 C202 C203 -1.1(4)
C201 C202 C203 C204 0.6(4)
C202 C203 C204 C205 -0.2(4)
C203 C204 C205 C206 0.4(4)
C204 C205 C206 C201 -0.9(4)
C202 C201 C206 C205 1.2(4)
